data_7014609
loop_
_publ_author_name
'Huang, Hui'
'Hughes, Russell P.'
'Rheingold, Arnold L.'

_publ_section_title
;
 Synthesis and structural characterization of group 6 transition metal
 complexes with terminal fluoromethylidyne (CF) ligands; a DFT/NBO/NRT
 comparison of bonding characteristics of terminal NO, CF and CH
 ligands.
;
_journal_issue 1
_journal_name_full 'Dalton transactions (Cambridge, England : 2003)'
_journal_page_first 47
_journal_page_last 55
_journal_paper_doi 10.1039/c0dt01006e
_journal_volume 40
_journal_year 2011
_chemical_formula_sum 'C19 H15 Co2 Cr F O8'
_chemical_formula_weight 560.17
_chemical_name_systematic
;
?
;
_space_group_IT_number 14
_symmetry_cell_setting monoclinic
_symmetry_space_group_name_Hall '-P 2ybc'
_symmetry_space_group_name_H-M 'P 1 21/c 1'
_atom_sites_solution_hydrogens geom
_atom_sites_solution_primary direct
_atom_sites_solution_secondary difmap
_audit_creation_method SHELXL-97
_cell_angle_alpha 90.00
_cell_angle_beta 95.2600(10)
_cell_angle_gamma 90.00
_cell_formula_units_Z 4
_cell_length_a 8.6778(5)
_cell_length_b 11.1284(7)
_cell_length_c 21.9659(13)
_cell_measurement_reflns_used 6426
_cell_measurement_temperature 208(2)
_cell_measurement_theta_max 28.12
_cell_measurement_theta_min 2.36
_cell_volume 2112.3(2)
_computing_cell_refinement 'Bruker SMART'
_computing_data_collection 'Bruker SMART'
_computing_data_reduction 'Bruker SAINT'
_computing_molecular_graphics 'Bruker SHELXTL'
_computing_publication_material 'Bruker SHELXTL'
_computing_structure_refinement 'SHELXL-97 (Sheldrick, 1997)'
_computing_structure_solution 'SHELXS-97 (Sheldrick, 1990)'
_diffrn_ambient_temperature 208(2)
_diffrn_measured_fraction_theta_full 1.000
_diffrn_measured_fraction_theta_max 0.941
_diffrn_measurement_device_type 'CCD area detector'
_diffrn_measurement_method 'phi and omega scans'
_diffrn_radiation_monochromator graphite
_diffrn_radiation_source 'fine-focus sealed tube'
_diffrn_radiation_type MoK\a
_diffrn_radiation_wavelength 0.71073
_diffrn_reflns_av_R_equivalents 0.0214
_diffrn_reflns_av_sigmaI/netI 0.0220
_diffrn_reflns_limit_h_max 11
_diffrn_reflns_limit_h_min -11
_diffrn_reflns_limit_k_max 14
_diffrn_reflns_limit_k_min -14
_diffrn_reflns_limit_l_max 29
_diffrn_reflns_limit_l_min -27
_diffrn_reflns_number 17649
_diffrn_reflns_theta_full 25.00
_diffrn_reflns_theta_max 28.19
_diffrn_reflns_theta_min 1.86
_exptl_absorpt_coefficient_mu 2.109
_exptl_absorpt_correction_T_max 0.9019
_exptl_absorpt_correction_T_min 0.4858
_exptl_absorpt_correction_type multi-scan
_exptl_absorpt_process_details sadabs
_exptl_crystal_colour black
_exptl_crystal_density_diffrn 1.761
_exptl_crystal_density_method 'not measured'
_exptl_crystal_description blade
_exptl_crystal_F_000 1120
_exptl_crystal_size_max 0.40
_exptl_crystal_size_mid 0.10
_exptl_crystal_size_min 0.05
_refine_diff_density_max 0.399
_refine_diff_density_min -0.359
_refine_diff_density_rms 0.068
_refine_ls_extinction_method none
_refine_ls_goodness_of_fit_ref 1.112
_refine_ls_hydrogen_treatment constr
_refine_ls_matrix_type full
_refine_ls_number_parameters 280
_refine_ls_number_reflns 4905
_refine_ls_number_restraints 0
_refine_ls_restrained_S_all 1.112
_refine_ls_R_factor_all 0.0256
_refine_ls_R_factor_gt 0.0237
_refine_ls_shift/su_max 0.002
_refine_ls_shift/su_mean 0.000
_refine_ls_structure_factor_coef Fsqd
_refine_ls_weighting_details 'calc w=1/[\s^2^(Fo^2^)+(0.0300P)^2^+1.0000P] where P=(Fo^2^+2Fc^2^)/3'
_refine_ls_weighting_scheme calc
_refine_ls_wR_factor_gt 0.0610
_refine_ls_wR_factor_ref 0.0621
_reflns_number_gt 4584
_reflns_number_total 4905
_reflns_threshold_expression >2sigma(I)
_cod_data_source_file C0DT01006E.TXT
_cod_data_source_block rph380
_cod_depositor_comments
;
The following automatic conversions were performed:
'_symmetry_cell_setting' value 'Monoclinic' changed to 'monoclinic'
according to '/home/saulius/struct/CIF-dictionaries/cif_core.dic'
dictionary named 'cif_core.dic' version 2.4.1 from 2010-06-29.

Automatic conversion script
Id: cif_fix_enum 1555 2011-01-17 13:19:09Z saulius 
;
_cod_original_sg_symbol_H-M P2(1)/c
_cod_database_code 7014609

loop_
_symmetry_equiv_pos_as_xyz
'x, y, z'
'-x, y+1/2, -z+1/2'
'-x, -y, -z'
'x, -y-1/2, z-1/2'

loop_
_atom_site_label
_atom_site_type_symbol
_atom_site_fract_x
_atom_site_fract_y
_atom_site_fract_z
_atom_site_U_iso_or_equiv
_atom_site_adp_type
_atom_site_occupancy
_atom_site_symmetry_multiplicity
_atom_site_calc_flag
_atom_site_refinement_flags
_atom_site_disorder_assembly
_atom_site_disorder_group
Cr1 Cr 0.24533(3) 0.68813(2) 0.347608(11) 0.01155(7) Uani 1 1 d . . .
Co1 Co 0.41388(2) 0.743764(18) 0.451215(9) 0.01299(6) Uani 1 1 d . . .
Co2 Co 0.16087(2) 0.850037(19) 0.427101(10) 0.01562(6) Uani 1 1 d . . .
F9 F 0.13999(11) 0.60575(9) 0.46937(4) 0.0194(2) Uani 1 1 d . . .
O1 O 0.57200(14) 0.73189(11) 0.31971(5) 0.0209(2) Uani 1 1 d . . .
O2 O 0.20557(15) 0.92193(11) 0.28021(6) 0.0241(3) Uani 1 1 d . . .
O3 O 0.61927(15) 0.95332(12) 0.43677(6) 0.0293(3) Uani 1 1 d . . .
O4 O 0.39798(16) 0.74514(12) 0.58424(6) 0.0275(3) Uani 1 1 d . . .
O5 O 0.61334(14) 0.53221(11) 0.44640(6) 0.0238(3) Uani 1 1 d . . .
O6 O -0.13998(15) 0.87625(13) 0.35647(7) 0.0329(3) Uani 1 1 d . . .
O7 O 0.05616(18) 0.85974(14) 0.55064(6) 0.0374(4) Uani 1 1 d . . .
O8 O 0.29515(16) 1.09046(12) 0.40878(7) 0.0337(3) Uani 1 1 d . . .
C1 C 0.45063(18) 0.71797(14) 0.33679(7) 0.0155(3) Uani 1 1 d . . .
C2 C 0.21816(18) 0.83733(15) 0.31092(7) 0.0170(3) Uani 1 1 d . . .
C3 C 0.54202(19) 0.87182(15) 0.44033(7) 0.0187(3) Uani 1 1 d . . .
C4 C 0.40434(19) 0.74700(14) 0.53306(8) 0.0188(3) Uani 1 1 d . . .
C5 C 0.53704(18) 0.61476(15) 0.44851(7) 0.0167(3) Uani 1 1 d . . .
C6 C -0.0239(2) 0.86449(15) 0.38427(8) 0.0220(3) Uani 1 1 d . . .
C7 C 0.0983(2) 0.85810(16) 0.50349(9) 0.0246(4) Uani 1 1 d . . .
C8 C 0.2433(2) 0.99819(16) 0.41485(8) 0.0227(4) Uani 1 1 d . . .
C9 C 0.20960(18) 0.68411(14) 0.43330(7) 0.0140(3) Uani 1 1 d . . .
C11 C 0.18684(18) 0.49178(14) 0.34444(7) 0.0149(3) Uani 1 1 d . . .
C12 C 0.29144(18) 0.51816(14) 0.30016(7) 0.0164(3) Uani 1 1 d . . .
C13 C 0.21766(19) 0.60300(14) 0.25796(7) 0.0177(3) Uani 1 1 d . . .
C14 C 0.06679(19) 0.62710(14) 0.27583(7) 0.0171(3) Uani 1 1 d . . .
C15 C 0.04786(18) 0.55865(14) 0.32933(7) 0.0156(3) Uani 1 1 d . . .
C16 C 0.2126(2) 0.39752(14) 0.39309(8) 0.0199(3) Uani 1 1 d . . .
H16A H 0.1734 0.3210 0.3772 0.030 Uiso 1 1 calc R . .
H16B H 0.1586 0.4200 0.4281 0.030 Uiso 1 1 calc R . .
H16C H 0.3225 0.3905 0.4054 0.030 Uiso 1 1 calc R . .
C17 C 0.4421(2) 0.45565(16) 0.29421(8) 0.0236(4) Uani 1 1 d . . .
H17A H 0.4232 0.3806 0.2723 0.035 Uiso 1 1 calc R . .
H17B H 0.4927 0.4393 0.3346 0.035 Uiso 1 1 calc R . .
H17C H 0.5081 0.5066 0.2719 0.035 Uiso 1 1 calc R . .
C18 C 0.2821(2) 0.64944(17) 0.20133(8) 0.0258(4) Uani 1 1 d . . .
H18A H 0.2543 0.5951 0.1676 0.039 Uiso 1 1 calc R . .
H18B H 0.3939 0.6547 0.2083 0.039 Uiso 1 1 calc R . .
H18C H 0.2398 0.7285 0.1916 0.039 Uiso 1 1 calc R . .
C19 C -0.0565(2) 0.69851(16) 0.23969(8) 0.0250(4) Uani 1 1 d . . .
H19A H -0.1184 0.6454 0.2123 0.038 Uiso 1 1 calc R . .
H19B H -0.0086 0.7594 0.2161 0.038 Uiso 1 1 calc R . .
H19C H -0.1222 0.7369 0.2674 0.038 Uiso 1 1 calc R . .
C20 C -0.09878(19) 0.54719(16) 0.36040(8) 0.0216(3) Uani 1 1 d . . .
H20A H -0.1590 0.4801 0.3429 0.032 Uiso 1 1 calc R . .
H20B H -0.1586 0.6206 0.3546 0.032 Uiso 1 1 calc R . .
H20C H -0.0734 0.5335 0.4038 0.032 Uiso 1 1 calc R . .

loop_
_atom_site_aniso_label
_atom_site_aniso_U_11
_atom_site_aniso_U_22
_atom_site_aniso_U_33
_atom_site_aniso_U_23
_atom_site_aniso_U_13
_atom_site_aniso_U_12
Cr1 0.01274(12) 0.01107(12) 0.01070(12) 0.00020(9) 0.00029(9) -0.00021(9)
Co1 0.01395(11) 0.01271(11) 0.01208(11) -0.00082(7) -0.00012(8) 0.00061(7)
Co2 0.01523(11) 0.01309(11) 0.01845(12) -0.00251(8) 0.00095(8) 0.00285(8)
F9 0.0231(5) 0.0192(5) 0.0165(5) 0.0014(4) 0.0053(4) -0.0056(4)
O1 0.0180(6) 0.0267(6) 0.0185(6) 0.0009(5) 0.0041(5) -0.0022(5)
O2 0.0326(7) 0.0174(6) 0.0221(6) 0.0054(5) 0.0014(5) 0.0012(5)
O3 0.0294(7) 0.0247(7) 0.0343(7) -0.0052(6) 0.0063(6) -0.0092(6)
O4 0.0360(8) 0.0302(7) 0.0163(6) -0.0023(5) 0.0032(5) 0.0070(6)
O5 0.0260(6) 0.0229(6) 0.0231(6) 0.0036(5) 0.0051(5) 0.0077(5)
O6 0.0201(7) 0.0334(7) 0.0437(8) -0.0057(6) -0.0051(6) 0.0049(5)
O7 0.0405(8) 0.0472(9) 0.0259(7) -0.0039(6) 0.0108(6) 0.0171(7)
O8 0.0349(7) 0.0168(6) 0.0473(9) 0.0020(6) -0.0072(6) -0.0015(5)
C1 0.0189(8) 0.0146(7) 0.0124(7) 0.0004(6) -0.0013(6) 0.0005(6)
C2 0.0161(7) 0.0180(8) 0.0165(8) -0.0020(6) -0.0003(6) -0.0004(6)
C3 0.0191(8) 0.0193(8) 0.0176(8) -0.0031(6) 0.0015(6) 0.0007(6)
C4 0.0193(8) 0.0170(8) 0.0198(9) -0.0025(6) -0.0005(6) 0.0034(6)
C5 0.0186(8) 0.0196(8) 0.0117(7) 0.0017(6) 0.0008(6) -0.0010(6)
C6 0.0209(8) 0.0184(8) 0.0272(9) -0.0033(7) 0.0047(7) 0.0028(6)
C7 0.0241(9) 0.0231(9) 0.0265(9) -0.0044(7) 0.0026(7) 0.0089(7)
C8 0.0216(8) 0.0195(8) 0.0258(9) -0.0021(7) -0.0040(7) 0.0050(7)
C9 0.0146(7) 0.0133(7) 0.0140(7) -0.0003(6) 0.0010(5) 0.0000(6)
C11 0.0178(7) 0.0125(7) 0.0138(7) -0.0020(6) -0.0011(6) -0.0017(6)
C12 0.0194(8) 0.0154(7) 0.0142(7) -0.0052(6) 0.0006(6) -0.0008(6)
C13 0.0248(8) 0.0163(7) 0.0119(7) -0.0026(6) 0.0002(6) -0.0049(6)
C14 0.0203(8) 0.0145(7) 0.0152(7) -0.0010(6) -0.0047(6) -0.0029(6)
C15 0.0162(7) 0.0129(7) 0.0172(7) -0.0015(6) -0.0011(6) -0.0031(6)
C16 0.0271(8) 0.0132(7) 0.0187(8) 0.0014(6) -0.0009(6) -0.0001(6)
C17 0.0229(8) 0.0220(8) 0.0266(9) -0.0077(7) 0.0056(7) 0.0033(7)
C18 0.0369(10) 0.0271(9) 0.0138(8) -0.0012(7) 0.0050(7) -0.0078(8)
C19 0.0274(9) 0.0214(8) 0.0238(9) 0.0043(7) -0.0110(7) -0.0009(7)
C20 0.0168(8) 0.0226(8) 0.0253(9) -0.0010(7) 0.0017(6) -0.0044(6)

loop_
_atom_type_symbol
_atom_type_description
_atom_type_scat_dispersion_real
_atom_type_scat_dispersion_imag
_atom_type_scat_source
C C 0.0033 0.0016 'International Tables Vol C Tables 4.2.6.8 and 6.1.1.4'
H H 0.0000 0.0000 'International Tables Vol C Tables 4.2.6.8 and 6.1.1.4'
O O 0.0106 0.0060 'International Tables Vol C Tables 4.2.6.8 and 6.1.1.4'
F F 0.0171 0.0103 'International Tables Vol C Tables 4.2.6.8 and 6.1.1.4'
Co Co 0.3494 0.9721 'International Tables Vol C Tables 4.2.6.8 and 6.1.1.4'
Cr Cr 0.3209 0.6236 'International Tables Vol C Tables 4.2.6.8 and 6.1.1.4'

loop_
_geom_angle_atom_site_label_1
_geom_angle_atom_site_label_2
_geom_angle_atom_site_label_3
_geom_angle
_geom_angle_site_symmetry_1
_geom_angle_site_symmetry_3
_geom_angle_publ_flag
C1 Cr1 C2 82.46(7) . . ?
C1 Cr1 C9 111.79(7) . . ?
C2 Cr1 C9 114.75(7) . . ?
C1 Cr1 C13 89.40(7) . . ?
C2 Cr1 C13 89.85(7) . . ?
C9 Cr1 C13 148.71(6) . . ?
C1 Cr1 C14 125.69(7) . . ?
C2 Cr1 C14 84.96(6) . . ?
C9 Cr1 C14 121.43(6) . . ?
C13 Cr1 C14 37.89(6) . . ?
C1 Cr1 C12 82.82(6) . . ?
C2 Cr1 C12 125.64(7) . . ?
C9 Cr1 C12 119.33(6) . . ?
C13 Cr1 C12 38.06(6) . . ?
C14 Cr1 C12 63.09(6) . . ?
C1 Cr1 C11 112.89(6) . . ?
C2 Cr1 C11 147.23(6) . . ?
C9 Cr1 C11 87.23(6) . . ?
C13 Cr1 C11 62.77(6) . . ?
C14 Cr1 C11 62.44(6) . . ?
C12 Cr1 C11 37.17(6) . . ?
C1 Cr1 C15 145.12(6) . . ?
C2 Cr1 C15 115.64(6) . . ?
C9 Cr1 C15 88.36(6) . . ?
C13 Cr1 C15 62.65(6) . . ?
C14 Cr1 C15 37.19(6) . . ?
C12 Cr1 C15 62.33(6) . . ?
C11 Cr1 C15 37.15(6) . . ?
C1 Cr1 Co2 106.84(5) . . ?
C2 Cr1 Co2 69.29(5) . . ?
C9 Cr1 Co2 45.47(5) . . ?
C13 Cr1 Co2 150.96(5) . . ?
C14 Cr1 Co2 117.30(4) . . ?
C12 Cr1 Co2 163.94(4) . . ?
C11 Cr1 Co2 127.26(4) . . ?
C15 Cr1 Co2 107.48(4) . . ?
C1 Cr1 Co1 66.91(5) . . ?
C2 Cr1 Co1 101.63(5) . . ?
C9 Cr1 Co1 45.48(5) . . ?
C13 Cr1 Co1 151.64(5) . . ?
C14 Cr1 Co1 166.85(4) . . ?
C12 Cr1 Co1 119.48(4) . . ?
C11 Cr1 Co1 110.98(4) . . ?
C15 Cr1 Co1 130.69(4) . . ?
Co2 Cr1 Co1 56.220(8) . . ?
C5 Co1 C4 97.50(7) . . ?
C5 Co1 C3 104.30(7) . . ?
C4 Co1 C3 101.39(7) . . ?
C5 Co1 C9 105.12(7) . . ?
C4 Co1 C9 94.94(7) . . ?
C3 Co1 C9 143.97(7) . . ?
C5 Co1 Co2 152.04(5) . . ?
C4 Co1 Co2 94.68(5) . . ?
C3 Co1 Co2 97.78(5) . . ?
C9 Co1 Co2 48.61(5) . . ?
C5 Co1 Cr1 93.89(5) . . ?
C4 Co1 Cr1 141.53(6) . . ?
C3 Co1 Cr1 111.15(5) . . ?
C9 Co1 Cr1 46.59(5) . . ?
Co2 Co1 Cr1 61.796(9) . . ?
C6 Co2 C7 98.76(8) . . ?
C6 Co2 C8 100.68(8) . . ?
C7 Co2 C8 104.25(8) . . ?
C6 Co2 C9 107.96(7) . . ?
C7 Co2 C9 93.76(7) . . ?
C8 Co2 C9 143.28(7) . . ?
C6 Co2 Co1 151.41(5) . . ?
C7 Co2 Co1 99.12(6) . . ?
C8 Co2 Co1 96.30(5) . . ?
C9 Co2 Co1 48.73(5) . . ?
C6 Co2 Cr1 90.18(5) . . ?
C7 Co2 Cr1 139.96(6) . . ?
C8 Co2 Cr1 112.31(6) . . ?
C9 Co2 Cr1 46.70(5) . . ?
Co1 Co2 Cr1 61.983(9) . . ?
O1 C1 Cr1 168.35(14) . . ?
O2 C2 Cr1 169.95(14) . . ?
O3 C3 Co1 176.09(15) . . ?
O4 C4 Co1 177.80(15) . . ?
O5 C5 Co1 179.04(16) . . ?
O6 C6 Co2 178.31(17) . . ?
O7 C7 Co2 177.61(18) . . ?
O8 C8 Co2 178.30(17) . . ?
F9 C9 Co2 124.01(11) . . ?
F9 C9 Co1 124.09(11) . . ?
Co2 C9 Co1 82.67(6) . . ?
F9 C9 Cr1 134.61(11) . . ?
Co2 C9 Cr1 87.83(6) . . ?
Co1 C9 Cr1 87.93(6) . . ?
C12 C11 C15 108.16(13) . . ?
C12 C11 C16 124.73(14) . . ?
C15 C11 C16 126.65(14) . . ?
C12 C11 Cr1 70.30(9) . . ?
C15 C11 Cr1 71.57(9) . . ?
C16 C11 Cr1 129.86(11) . . ?
C11 C12 C13 107.67(14) . . ?
C11 C12 C17 125.57(15) . . ?
C13 C12 C17 126.28(15) . . ?
C11 C12 Cr1 72.53(9) . . ?
C13 C12 Cr1 69.64(9) . . ?
C17 C12 Cr1 129.42(11) . . ?
C14 C13 C12 108.23(14) . . ?
C14 C13 C18 125.75(15) . . ?
C12 C13 C18 125.78(16) . . ?
C14 C13 Cr1 72.38(9) . . ?
C12 C13 Cr1 72.30(9) . . ?
C18 C13 Cr1 125.49(11) . . ?
C15 C14 C13 107.76(14) . . ?
C15 C14 C19 126.17(15) . . ?
C13 C14 C19 125.59(15) . . ?
C15 C14 Cr1 72.67(9) . . ?
C13 C14 Cr1 69.73(9) . . ?
C19 C14 Cr1 129.27(12) . . ?
C14 C15 C11 108.16(14) . . ?
C14 C15 C20 125.95(14) . . ?
C11 C15 C20 125.54(14) . . ?
C14 C15 Cr1 70.14(9) . . ?
C11 C15 Cr1 71.28(9) . . ?
C20 C15 Cr1 129.55(11) . . ?
C11 C16 H16A 109.5 . . ?
C11 C16 H16B 109.5 . . ?
H16A C16 H16B 109.5 . . ?
C11 C16 H16C 109.5 . . ?
H16A C16 H16C 109.5 . . ?
H16B C16 H16C 109.5 . . ?
C12 C17 H17A 109.5 . . ?
C12 C17 H17B 109.5 . . ?
H17A C17 H17B 109.5 . . ?
C12 C17 H17C 109.5 . . ?
H17A C17 H17C 109.5 . . ?
H17B C17 H17C 109.5 . . ?
C13 C18 H18A 109.5 . . ?
C13 C18 H18B 109.5 . . ?
H18A C18 H18B 109.5 . . ?
C13 C18 H18C 109.5 . . ?
H18A C18 H18C 109.5 . . ?
H18B C18 H18C 109.5 . . ?
C14 C19 H19A 109.5 . . ?
C14 C19 H19B 109.5 . . ?
H19A C19 H19B 109.5 . . ?
C14 C19 H19C 109.5 . . ?
H19A C19 H19C 109.5 . . ?
H19B C19 H19C 109.5 . . ?
C15 C20 H20A 109.5 . . ?
C15 C20 H20B 109.5 . . ?
H20A C20 H20B 109.5 . . ?
C15 C20 H20C 109.5 . . ?
H20A C20 H20C 109.5 . . ?
H20B C20 H20C 109.5 . . ?

loop_
_geom_bond_atom_site_label_1
_geom_bond_atom_site_label_2
_geom_bond_distance
_geom_bond_site_symmetry_2
_geom_bond_publ_flag
Cr1 C1 1.8489(16) . ?
Cr1 C2 1.8512(17) . ?
Cr1 C9 1.9360(16) . ?
Cr1 C13 2.1786(15) . ?
Cr1 C14 2.2136(15) . ?
Cr1 C12 2.2137(15) . ?
Cr1 C11 2.2429(15) . ?
Cr1 C15 2.2467(15) . ?
Cr1 Co2 2.6584(3) . ?
Cr1 Co1 2.6630(3) . ?
Co1 C5 1.7940(17) . ?
Co1 C4 1.8077(17) . ?
Co1 C3 1.8367(17) . ?
Co1 C9 1.9000(16) . ?
Co1 Co2 2.5073(3) . ?
Co2 C6 1.7901(18) . ?
Co2 C7 1.8125(19) . ?
Co2 C8 1.8268(18) . ?
Co2 C9 1.8964(15) . ?
F9 C9 1.3569(18) . ?
O1 C1 1.160(2) . ?
O2 C2 1.158(2) . ?
O3 C3 1.135(2) . ?
O4 C4 1.131(2) . ?
O5 C5 1.136(2) . ?
O6 C6 1.137(2) . ?
O7 C7 1.130(2) . ?
O8 C8 1.134(2) . ?
C11 C12 1.421(2) . ?
C11 C15 1.430(2) . ?
C11 C16 1.499(2) . ?
C12 C13 1.432(2) . ?
C12 C17 1.497(2) . ?
C13 C14 1.426(2) . ?
C13 C18 1.502(2) . ?
C14 C15 1.423(2) . ?
C14 C19 1.500(2) . ?
C15 C20 1.504(2) . ?
C16 H16A 0.9700 . ?
C16 H16B 0.9700 . ?
C16 H16C 0.9700 . ?
C17 H17A 0.9700 . ?
C17 H17B 0.9700 . ?
C17 H17C 0.9700 . ?
C18 H18A 0.9700 . ?
C18 H18B 0.9700 . ?
C18 H18C 0.9700 . ?
C19 H19A 0.9700 . ?
C19 H19B 0.9700 . ?
C19 H19C 0.9700 . ?
C20 H20A 0.9700 . ?
C20 H20B 0.9700 . ?
C20 H20C 0.9700 . ?
